data_4022567
loop_
_publ_author_name
'Pierre Soucy'
'Alexandre L'Heureux'
'Andr\'as Tor\'o'
'Pierre Deslongchamps'

_publ_section_title
;
 Pyranophane Transannular Diels-Alder Approach to (+)-Chatancin:
 A Biomimetic Asymmetric Total Synthesis
;
_journal_name_full 'Journal of Organic Chemistry'
_journal_page_first 9983
_journal_page_last 9987
_journal_paper_doi 10.1021/jo035193y
_journal_volume 68
_journal_year 2003
_chemical_formula_sum 'C27 H38 O5 S'
_chemical_formula_weight 474.63
_chemical_name_systematic
; 
 ? 
;
_space_group_IT_number 4
_symmetry_cell_setting monoclinic
_symmetry_space_group_name_Hall 'P 2yb'
_symmetry_space_group_name_H-M 'P 1 21 1'
_atom_sites_solution_hydrogens geom
_atom_sites_solution_primary direct
_atom_sites_solution_secondary difmap
_audit_creation_method SHELXL-97
_cell_angle_alpha 90.00
_cell_angle_beta 115.6030(10)
_cell_angle_gamma 90.00
_cell_formula_units_Z 2
_cell_length_a 11.1898(6)
_cell_length_b 10.3671(6)
_cell_length_c 12.3862(7)
_cell_measurement_temperature 198(2)
_cell_volume 1295.78(13)
_computing_cell_refinement 'Bruker XSCANS'
_computing_data_collection 'Bruker XSCANS'
_computing_data_reduction 'Bruker SHELXTL'
_computing_molecular_graphics 'Bruker SHELXTL'
_computing_publication_material 'Bruker SHELXTL'
_computing_structure_refinement 'SHELXL-97 (Sheldrick, 1997)'
_computing_structure_solution 'SHELXS-97 (Sheldrick, 1990)'
_diffrn_ambient_temperature 198(2)
_diffrn_measured_fraction_theta_full 0.967
_diffrn_measured_fraction_theta_max 0.967
_diffrn_measurement_device_type 'Bruker P4'
_diffrn_measurement_method '\w scans'
_diffrn_radiation_monochromator graphite
_diffrn_radiation_source 'fine-focus sealed tube'
_diffrn_radiation_type MoK\a
_diffrn_radiation_wavelength 0.71073
_diffrn_reflns_av_R_equivalents 0.0166
_diffrn_reflns_av_sigmaI/netI 0.0249
_diffrn_reflns_limit_h_max 12
_diffrn_reflns_limit_h_min -12
_diffrn_reflns_limit_k_max 12
_diffrn_reflns_limit_k_min -12
_diffrn_reflns_limit_l_max 14
_diffrn_reflns_limit_l_min -14
_diffrn_reflns_number 6634
_diffrn_reflns_theta_full 25.00
_diffrn_reflns_theta_max 25.00
_diffrn_reflns_theta_min 1.82
_exptl_absorpt_coefficient_mu 0.159
_exptl_absorpt_correction_type none
_exptl_crystal_colour Colourless
_exptl_crystal_density_diffrn 1.216
_exptl_crystal_density_method 'not measured'
_exptl_crystal_description Parallelepip
_exptl_crystal_F_000 512
_exptl_crystal_size_max 0.2
_exptl_crystal_size_mid 0.4
_exptl_crystal_size_min 0.4
_refine_diff_density_max 0.195
_refine_diff_density_min -0.099
_refine_diff_density_rms 0.028
_refine_ls_abs_structure_details 'Flack H D (1983), Acta Cryst. A39, 876-881'
_refine_ls_abs_structure_Flack 0.01(4)
_refine_ls_extinction_method none
_refine_ls_goodness_of_fit_ref 1.082
_refine_ls_hydrogen_treatment mixed
_refine_ls_matrix_type full
_refine_ls_number_parameters 450
_refine_ls_number_reflns 3819
_refine_ls_number_restraints 1
_refine_ls_restrained_S_all 1.081
_refine_ls_R_factor_all 0.0257
_refine_ls_R_factor_gt 0.0242
_refine_ls_shift/su_max 0.002
_refine_ls_shift/su_mean 0.000
_refine_ls_structure_factor_coef Fsqd
_refine_ls_weighting_details 'calc w=1/[\s^2^(Fo^2^)+(0.0393P)^2^+0.0631P] where P=(Fo^2^+2Fc^2^)/3'
_refine_ls_weighting_scheme calc
_refine_ls_wR_factor_gt 0.0630
_refine_ls_wR_factor_ref 0.0641
_reflns_number_gt 3677
_reflns_number_total 3819
_reflns_threshold_expression >2sigma(I)
_cod_data_source_file jo035193yrom20030814_022326.cif
_cod_data_source_block pd
_cod_depositor_comments
;
The following automatic conversions were performed:
'_symmetry_cell_setting' value 'Monoclinic' changed to 'monoclinic'
according to '/home/saulius/struct/CIF-dictionaries/cif_core.dic'
dictionary named 'cif_core.dic' version 2.4.1 from 2010-06-29.

Automatic conversion script
Id: cif_fix_enum 1527 2010-12-29 10:47:43Z saulius 
;
_cod_original_sg_symbol_H-M 'P 21'
_cod_database_code 4022567

loop_
_symmetry_equiv_pos_as_xyz
'x, y, z'
'-x, y+1/2, -z'

loop_
_atom_site_label
_atom_site_type_symbol
_atom_site_fract_x
_atom_site_fract_y
_atom_site_fract_z
_atom_site_U_iso_or_equiv
_atom_site_adp_type
_atom_site_occupancy
_atom_site_symmetry_multiplicity
_atom_site_calc_flag
S S 0.44383(4) 0.26827(4) 1.12541(3) 0.03374(11) Uani 1 1 d
C1 C 0.35790(15) 0.39689(15) 1.01667(14) 0.0288(3) Uani 1 1 d
O1 O 0.57485(11) 0.25843(13) 1.12133(10) 0.0430(3) Uani 1 1 d
C2 C 0.22859(15) 0.43376(16) 1.02286(14) 0.0324(3) Uani 1 1 d
O2 O 0.16663(12) 0.35053(12) 1.04464(12) 0.0467(3) Uani 1 1 d
C3 C 0.18803(16) 0.57492(16) 1.00601(15) 0.0338(4) Uani 1 1 d
O3 O 0.34957(14) 0.31951(12) 0.67473(11) 0.0504(3) Uani 1 1 d
C4 C 0.04097(18) 0.59251(19) 0.97511(18) 0.0411(4) Uani 1 1 d
O4 O 0.12398(11) 0.25926(14) 0.78384(12) 0.0527(3) Uani 1 1 d
C5 C -0.05698(17) 0.54964(19) 0.85074(18) 0.0422(4) Uani 1 1 d
O5 O 0.29527(11) 0.12625(11) 0.87698(11) 0.0371(3) Uani 1 1 d
C6 C -0.05196(15) 0.61570(17) 0.74437(16) 0.0359(4) Uani 1 1 d
C7 C -0.06217(16) 0.54611(19) 0.65113(17) 0.0397(4) Uani 1 1 d
C8 C -0.06559(17) 0.5871(2) 0.53421(18) 0.0439(4) Uani 1 1 d
C9 C 0.05378(17) 0.53617(19) 0.51802(17) 0.0402(4) Uani 1 1 d
C10 C 0.17785(15) 0.61863(16) 0.58038(14) 0.0313(3) Uani 1 1 d
C11 C 0.30203(17) 0.53741(17) 0.60746(16) 0.0341(4) Uani 1 1 d
C12 C 0.32063(15) 0.42781(16) 0.69270(14) 0.0328(3) Uani 1 1 d
C13 C 0.30515(17) 0.45991(15) 0.80442(14) 0.0311(3) Uani 1 1 d
C14 C 0.34216(15) 0.34935(15) 0.89291(14) 0.0293(3) Uani 1 1 d
C15 C 0.47189(15) 0.35073(16) 1.26111(14) 0.0334(4) Uani 1 1 d
C16 C 0.42299(17) 0.29407(17) 1.33472(16) 0.0377(4) Uani 1 1 d
C17 C 0.4544(2) 0.3473(2) 1.44632(18) 0.0480(5) Uani 1 1 d
C18 C 0.5319(2) 0.4561(2) 1.48187(18) 0.0484(5) Uani 1 1 d
C19 C 0.57949(17) 0.51361(19) 1.40820(18) 0.0459(5) Uani 1 1 d
C20 C 0.55081(16) 0.45991(18) 1.29725(16) 0.0389(4) Uani 1 1 d
C21 C 0.27960(19) 0.65169(17) 1.11942(16) 0.0401(4) Uani 1 1 d
C22 C 0.2465(3) 0.6310(2) 1.2246(2) 0.0546(5) Uani 1 1 d
C23 C 0.2798(2) 0.79524(18) 1.0917(2) 0.0510(5) Uani 1 1 d
C24 C -0.0423(2) 0.7608(2) 0.7491(2) 0.0488(4) Uani 1 1 d
C25 C 0.1752(2) 0.7347(2) 0.50510(19) 0.0484(5) Uani 1 1 d
C26 C 0.23965(15) 0.24273(15) 0.84374(14) 0.0331(3) Uani 1 1 d
C27 C 0.2033(2) 0.01909(18) 0.8372(2) 0.0473(5) Uani 1 1 d
H1 H 0.4185(15) 0.4662(17) 1.0401(14) 0.025(4) Uiso 1 1 d
H3 H 0.2067(15) 0.6062(16) 0.9391(14) 0.025(4) Uiso 1 1 d
H4A H 0.0263(19) 0.5435(19) 1.0347(18) 0.046(5) Uiso 1 1 d
H4B H 0.0229(18) 0.6823(19) 0.9841(16) 0.037(5) Uiso 1 1 d
H5A H -0.0503(18) 0.455(2) 0.8421(17) 0.044(5) Uiso 1 1 d
H5B H -0.146(2) 0.565(2) 0.8433(18) 0.053(6) Uiso 1 1 d
H7 H -0.0657(19) 0.462(2) 0.6553(18) 0.049(6) Uiso 1 1 d
H8A H -0.0727(18) 0.6808(19) 0.5260(16) 0.035(5) Uiso 1 1 d
H8B H -0.140(2) 0.558(2) 0.4704(19) 0.047(5) Uiso 1 1 d
H9A H 0.0720(18) 0.449(2) 0.5473(18) 0.048(5) Uiso 1 1 d
H9B H 0.031(2) 0.535(2) 0.433(2) 0.051(6) Uiso 1 1 d
H10 H 0.1809(14) 0.6547(15) 0.6567(14) 0.021(4) Uiso 1 1 d
H11A H 0.3008(18) 0.505(2) 0.5365(18) 0.042(5) Uiso 1 1 d
H11B H 0.382(2) 0.588(2) 0.6432(18) 0.046(5) Uiso 1 1 d
H13A H 0.2150(19) 0.4833(18) 0.7812(16) 0.033(4) Uiso 1 1 d
H13B H 0.3534(17) 0.5338(18) 0.8374(15) 0.033(4) Uiso 1 1 d
H14 H 0.4283(16) 0.3146(16) 0.9049(14) 0.026(4) Uiso 1 1 d
H16 H 0.3698(18) 0.224(2) 1.3074(17) 0.042(5) Uiso 1 1 d
H17 H 0.418(2) 0.310(2) 1.4932(19) 0.058(6) Uiso 1 1 d
H18 H 0.5560(19) 0.486(2) 1.561(2) 0.053(6) Uiso 1 1 d
H19 H 0.6373(19) 0.591(2) 1.4391(17) 0.044(5) Uiso 1 1 d
H20 H 0.5862(18) 0.5008(19) 1.2453(17) 0.040(5) Uiso 1 1 d
H21 H 0.3710(17) 0.6251(17) 1.1411(14) 0.027(4) Uiso 1 1 d
H22A H 0.242(2) 0.542(2) 1.237(2) 0.055(6) Uiso 1 1 d
H22B H 0.309(2) 0.677(2) 1.294(2) 0.067(7) Uiso 1 1 d
H22C H 0.160(2) 0.666(2) 1.209(2) 0.060(6) Uiso 1 1 d
H23A H 0.311(2) 0.806(2) 1.024(2) 0.063(6) Uiso 1 1 d
H23B H 0.345(2) 0.847(3) 1.169(2) 0.074(7) Uiso 1 1 d
H23C H 0.185(2) 0.833(2) 1.0626(19) 0.065(6) Uiso 1 1 d
H24A H 0.038(3) 0.784(3) 0.801(3) 0.084(8) Uiso 1 1 d
H24B H -0.093(3) 0.799(2) 0.781(2) 0.074(8) Uiso 1 1 d
H24C H -0.049(3) 0.798(3) 0.678(3) 0.091(9) Uiso 1 1 d
H25A H 0.249(2) 0.791(2) 0.5414(18) 0.053(6) Uiso 1 1 d
H25B H 0.095(2) 0.783(2) 0.4828(19) 0.056(6) Uiso 1 1 d
H25C H 0.180(2) 0.708(2) 0.431(2) 0.062(6) Uiso 1 1 d
H27A H 0.2536(19) -0.058(2) 0.8594(17) 0.047(5) Uiso 1 1 d
H27B H 0.153(2) 0.025(3) 0.747(2) 0.074(7) Uiso 1 1 d
H27C H 0.144(2) 0.024(2) 0.870(2) 0.058(7) Uiso 1 1 d

loop_
_atom_site_aniso_label
_atom_site_aniso_U_11
_atom_site_aniso_U_22
_atom_site_aniso_U_33
_atom_site_aniso_U_23
_atom_site_aniso_U_13
_atom_site_aniso_U_12
S 0.0421(2) 0.02650(18) 0.0346(2) 0.00554(17) 0.01844(16) 0.00659(16)
C1 0.0334(8) 0.0224(8) 0.0330(8) 0.0041(6) 0.0166(7) 0.0022(6)
O1 0.0448(6) 0.0434(7) 0.0442(6) 0.0085(6) 0.0222(5) 0.0185(6)
C2 0.0363(8) 0.0319(8) 0.0323(8) 0.0033(7) 0.0182(7) 0.0028(7)
O2 0.0473(7) 0.0404(7) 0.0641(8) 0.0117(6) 0.0352(6) 0.0017(6)
C3 0.0388(9) 0.0341(9) 0.0358(9) 0.0053(7) 0.0232(7) 0.0089(7)
O3 0.0768(9) 0.0374(7) 0.0479(7) 0.0029(6) 0.0371(7) 0.0161(6)
C4 0.0416(9) 0.0436(11) 0.0473(10) 0.0072(9) 0.0280(8) 0.0113(8)
O4 0.0363(6) 0.0370(6) 0.0703(8) 0.0033(7) 0.0094(6) 0.0007(5)
C5 0.0351(9) 0.0407(11) 0.0579(12) 0.0075(9) 0.0268(9) 0.0042(7)
O5 0.0443(6) 0.0230(6) 0.0427(7) 0.0030(5) 0.0177(5) 0.0009(5)
C6 0.0278(8) 0.0355(9) 0.0458(10) 0.0018(8) 0.0172(7) 0.0016(6)
C7 0.0299(8) 0.0358(10) 0.0524(11) -0.0003(8) 0.0169(8) -0.0020(7)
C8 0.0316(9) 0.0517(12) 0.0445(10) -0.0010(9) 0.0128(8) -0.0010(8)
C9 0.0393(9) 0.0410(10) 0.0388(10) -0.0085(8) 0.0156(8) -0.0025(7)
C10 0.0348(8) 0.0310(8) 0.0292(8) 0.0014(7) 0.0150(7) 0.0008(6)
C11 0.0363(9) 0.0369(9) 0.0345(9) 0.0017(7) 0.0205(7) -0.0004(7)
C12 0.0339(8) 0.0313(9) 0.0367(9) -0.0005(7) 0.0185(7) 0.0029(6)
C13 0.0386(9) 0.0245(8) 0.0342(8) 0.0012(7) 0.0196(7) 0.0016(7)
C14 0.0323(8) 0.0259(8) 0.0337(8) 0.0010(7) 0.0179(7) 0.0028(6)
C15 0.0334(8) 0.0320(9) 0.0350(8) 0.0058(7) 0.0149(7) 0.0084(6)
C16 0.0443(9) 0.0324(10) 0.0409(9) 0.0049(7) 0.0227(8) 0.0067(7)
C17 0.0632(12) 0.0480(12) 0.0464(10) 0.0108(9) 0.0365(9) 0.0167(9)
C18 0.0507(11) 0.0530(12) 0.0420(10) -0.0091(9) 0.0204(9) 0.0107(9)
C19 0.0347(9) 0.0473(11) 0.0549(11) -0.0096(10) 0.0186(8) 0.0028(8)
C20 0.0353(8) 0.0408(9) 0.0440(9) 0.0011(8) 0.0203(8) 0.0029(7)
C21 0.0492(10) 0.0342(9) 0.0400(10) 0.0012(8) 0.0222(8) 0.0110(8)
C22 0.0727(15) 0.0544(13) 0.0423(11) -0.0016(10) 0.0301(11) 0.0135(11)
C23 0.0606(12) 0.0361(11) 0.0575(12) -0.0013(9) 0.0267(10) 0.0075(8)
C24 0.0611(12) 0.0359(10) 0.0554(11) 0.0016(10) 0.0308(10) 0.0023(9)
C25 0.0513(11) 0.0447(11) 0.0490(11) 0.0135(9) 0.0216(9) 0.0047(9)
C26 0.0415(9) 0.0258(8) 0.0363(8) 0.0021(7) 0.0208(7) 0.0016(7)
C27 0.0566(12) 0.0257(9) 0.0607(13) 0.0011(9) 0.0265(11) -0.0063(8)

loop_
_atom_type_symbol
_atom_type_description
_atom_type_scat_dispersion_real
_atom_type_scat_dispersion_imag
_atom_type_scat_source
C C 0.0033 0.0016 'International Tables Vol C Tables 4.2.6.8 and 6.1.1.4'
H H 0.0000 0.0000 'International Tables Vol C Tables 4.2.6.8 and 6.1.1.4'
O O 0.0106 0.0060 'International Tables Vol C Tables 4.2.6.8 and 6.1.1.4'
S S 0.1246 0.1234 'International Tables Vol C Tables 4.2.6.8 and 6.1.1.4'

loop_
_geom_angle_atom_site_label_1
_geom_angle_atom_site_label_2
_geom_angle_atom_site_label_3
_geom_angle
O1 S C15 106.76(7)
O1 S C1 103.57(7)
C15 S C1 99.51(7)
C2 C1 C14 115.11(12)
C2 C1 S 110.49(10)
C14 C1 S 107.08(10)
C2 C1 H1 111.3(10)
C14 C1 H1 107.9(10)
S C1 H1 104.3(10)
O2 C2 C3 123.52(15)
O2 C2 C1 118.63(14)
C3 C2 C1 117.80(13)
C2 C3 C4 111.97(15)
C2 C3 C21 109.15(13)
C4 C3 C21 112.51(14)
C2 C3 H3 105.8(9)
C4 C3 H3 110.1(9)
C21 C3 H3 107.0(9)
C5 C4 C3 116.41(15)
C5 C4 H4A 109.5(11)
C3 C4 H4A 105.4(11)
C5 C4 H4B 107.6(11)
C3 C4 H4B 110.0(11)
H4A C4 H4B 107.7(16)
C6 C5 C4 118.02(15)
C6 C5 H5A 108.7(12)
C4 C5 H5A 110.1(11)
C6 C5 H5B 105.5(12)
C4 C5 H5B 108.0(12)
H5A C5 H5B 105.8(16)
C26 O5 C27 114.80(13)
C7 C6 C5 119.54(16)
C7 C6 C24 123.72(18)
C5 C6 C24 116.66(16)
C6 C7 C8 130.30(19)
C6 C7 H7 118.7(14)
C8 C7 H7 111.0(14)
C7 C8 C9 111.78(16)
C7 C8 H8A 110.6(11)
C9 C8 H8A 111.5(11)
C7 C8 H8B 111.8(13)
C9 C8 H8B 107.1(13)
H8A C8 H8B 103.8(17)
C10 C9 C8 113.30(16)
C10 C9 H9A 109.8(11)
C8 C9 H9A 109.3(12)
C10 C9 H9B 108.2(12)
C8 C9 H9B 108.2(12)
H9A C9 H9B 107.9(18)
C25 C10 C9 111.21(15)
C25 C10 C11 110.23(14)
C9 C10 C11 110.09(14)
C25 C10 H10 105.5(9)
C9 C10 H10 109.8(9)
C11 C10 H10 109.8(8)
C12 C11 C10 113.97(13)
C12 C11 H11A 109.1(12)
C10 C11 H11A 110.4(11)
C12 C11 H11B 105.6(12)
C10 C11 H11B 111.9(12)
H11A C11 H11B 105.3(17)
O3 C12 C11 122.46(15)
O3 C12 C13 121.23(15)
C11 C12 C13 116.29(14)
C12 C13 C14 113.21(13)
C12 C13 H13A 107.9(11)
C14 C13 H13A 109.5(11)
C12 C13 H13B 108.2(11)
C14 C13 H13B 112.5(11)
H13A C13 H13B 105.2(15)
C13 C14 C26 109.74(13)
C13 C14 C1 110.77(13)
C26 C14 C1 111.86(13)
C13 C14 H14 109.4(10)
C26 C14 H14 108.4(10)
C1 C14 H14 106.5(9)
C16 C15 C20 120.88(16)
C16 C15 S 117.29(13)
C20 C15 S 121.52(13)
C15 C16 C17 119.15(18)
C15 C16 H16 118.5(13)
C17 C16 H16 122.3(13)
C18 C17 C16 120.00(18)
C18 C17 H17 122.0(13)
C16 C17 H17 118.0(14)
C17 C18 C19 120.99(18)
C17 C18 H18 117.2(14)
C19 C18 H18 121.7(14)
C18 C19 C20 119.57(18)
C18 C19 H19 117.9(11)
C20 C19 H19 122.5(11)
C15 C20 C19 119.39(17)
C15 C20 H20 121.4(11)
C19 C20 H20 119.2(11)
C22 C21 C23 110.82(17)
C22 C21 C3 113.19(17)
C23 C21 C3 111.13(15)
C22 C21 H21 109.8(10)
C23 C21 H21 103.5(10)
C3 C21 H21 107.9(10)
C21 C22 H22A 109.0(14)
C21 C22 H22B 110.4(15)
H22A C22 H22B 114(2)
C21 C22 H22C 111.9(14)
H22A C22 H22C 106(2)
H22B C22 H22C 105.4(19)
C21 C23 H23A 108.8(13)
C21 C23 H23B 110.7(14)
H23A C23 H23B 109.7(17)
C21 C23 H23C 110.3(14)
H23A C23 H23C 108.8(17)
H23B C23 H23C 108.6(19)
C6 C24 H24A 109.5(19)
C6 C24 H24B 113.9(16)
H24A C24 H24B 101(2)
C6 C24 H24C 113.6(18)
H24A C24 H24C 102(2)
H24B C24 H24C 115(2)
C10 C25 H25A 114.5(12)
C10 C25 H25B 110.8(13)
H25A C25 H25B 109.6(19)
C10 C25 H25C 110.8(14)
H25A C25 H25C 103.3(18)
H25B C25 H25C 107.4(18)
O4 C26 O5 123.75(15)
O4 C26 C14 124.97(15)
O5 C26 C14 111.29(13)
O5 C27 H27A 107.4(12)
O5 C27 H27B 107.8(15)
H27A C27 H27B 110.3(19)
O5 C27 H27C 110.1(14)
H27A C27 H27C 112.1(19)
H27B C27 H27C 109(2)

loop_
_geom_bond_atom_site_label_1
_geom_bond_atom_site_label_2
_geom_bond_distance
S O1 1.4921(12)
S C15 1.7884(17)
S C1 1.8432(15)
C1 C2 1.530(2)
C1 C14 1.546(2)
C1 H1 0.944(17)
C2 O2 1.208(2)
C2 C3 1.520(2)
C3 C4 1.531(2)
C3 C21 1.553(3)
C3 H3 0.992(17)
O3 C12 1.215(2)
C4 C5 1.521(3)
C4 H4A 0.97(2)
C4 H4B 0.969(19)
O4 C26 1.1938(19)
C5 C6 1.507(3)
C5 H5A 0.99(2)
C5 H5B 0.98(2)
O5 C26 1.339(2)
O5 C27 1.448(2)
C6 C7 1.324(3)
C6 C24 1.508(3)
C7 C8 1.494(3)
C7 H7 0.87(2)
C8 C9 1.528(3)
C8 H8A 0.976(19)
C8 H8B 0.92(2)
C9 C10 1.526(2)
C9 H9A 0.97(2)
C9 H9B 0.97(2)
C10 C25 1.514(3)
C10 C11 1.533(2)
C10 H10 1.003(16)
C11 C12 1.503(2)
C11 H11A 0.94(2)
C11 H11B 0.96(2)
C12 C13 1.504(2)
C13 C14 1.515(2)
C13 H13A 0.953(19)
C13 H13B 0.925(19)
C14 C26 1.518(2)
C14 H14 0.978(16)
C15 C16 1.381(2)
C15 C20 1.386(2)
C16 C17 1.385(3)
C16 H16 0.91(2)
C17 C18 1.373(3)
C17 H17 0.92(2)
C18 C19 1.376(3)
C18 H18 0.95(2)
C19 C20 1.386(3)
C19 H19 1.00(2)
C20 H20 0.99(2)
C21 C22 1.516(3)
C21 C23 1.527(3)
C21 H21 0.978(17)
C22 H22A 0.94(2)
C22 H22B 0.97(3)
C22 H22C 0.97(2)
C23 H23A 1.05(2)
C23 H23B 1.07(3)
C23 H23C 1.04(2)
C24 H24A 0.89(3)
C24 H24B 0.91(3)
C24 H24C 0.94(3)
C25 H25A 0.95(2)
C25 H25B 0.96(2)
C25 H25C 0.97(2)
C27 H27A 0.94(2)
C27 H27B 1.02(3)
C27 H27C 0.91(2)
